data_4517518
loop_
_publ_author_name
'Li, Liangying'
'Guo, Lidong'
'Zheng, Fang'
'Zhang, Zhiguo'
'Yang, Qiwei'
'Yang, Yiwen'
'Ren, Qilong'
'Bao, Zongbi'

_publ_section_title
;
 Calcium-Based Metal-Organic Framework for Simultaneous Capture of Trace
 Propyne and Propadiene from Propylene.
;
_journal_name_full 'ACS applied materials &amp; interfaces'
_journal_paper_doi 10.1021/acsami.0c03139
_journal_year 2020
_chemical_formula_sum 'C11 H4 Ca2 O10'
_chemical_formula_weight 376.30
_space_group_crystal_system orthorhombic
_space_group_IT_number 43
_space_group_name_Hall 'F 2 -2d'
_space_group_name_H-M_alt 'F d d 2'
_atom_sites_solution_hydrogens difmap
_audit_creation_method SHELXL-2018/3
_cell_angle_alpha 90
_cell_angle_beta 90
_cell_angle_gamma 90
_cell_formula_units_Z 8
_cell_length_a 19.916(4)
_cell_length_b 18.697(4)
_cell_length_c 7.6700(16)
_cell_measurement_reflns_used 3679
_cell_measurement_temperature 193(2)
_cell_measurement_theta_max 25.27
_cell_measurement_theta_min 2.99
_cell_volume 2856.1(10)
_computing_structure_refinement 'SHELXL-2018/3 (Sheldrick, 2018)'
_computing_structure_solution 'SHELXT 2014/5 (Sheldrick, 2014)'
_diffrn_ambient_temperature 193(2)
_diffrn_measured_fraction_theta_full 1.000
_diffrn_measured_fraction_theta_max 1.000
_diffrn_measurement_device_type 'Bruker APEX-II CCD'
_diffrn_measurement_method '\f and \w scans'
_diffrn_radiation_type MoK\a
_diffrn_radiation_wavelength 0.71073
_diffrn_reflns_av_R_equivalents 0.0530
_diffrn_reflns_av_unetI/netI 0.0418
_diffrn_reflns_Laue_measured_fraction_full 1.000
_diffrn_reflns_Laue_measured_fraction_max 1.000
_diffrn_reflns_limit_h_max 21
_diffrn_reflns_limit_h_min -23
_diffrn_reflns_limit_k_max 22
_diffrn_reflns_limit_k_min -18
_diffrn_reflns_limit_l_max 9
_diffrn_reflns_limit_l_min -8
_diffrn_reflns_number 4280
_diffrn_reflns_point_group_measured_fraction_full 0.972
_diffrn_reflns_point_group_measured_fraction_max 0.972
_diffrn_reflns_theta_full 25.000
_diffrn_reflns_theta_max 25.000
_diffrn_reflns_theta_min 2.989
_exptl_absorpt_coefficient_mu 0.850
_exptl_crystal_density_diffrn 1.750
_exptl_crystal_description BLOCK
_exptl_crystal_F_000 1520
_exptl_crystal_size_max 0.120
_exptl_crystal_size_mid 0.090
_exptl_crystal_size_min 0.060
_refine_diff_density_max 1.232
_refine_diff_density_min -0.541
_refine_diff_density_rms 0.124
_refine_ls_abs_structure_details
;
 Refined as an inversion twin.
;
_refine_ls_abs_structure_Flack 0.11(12)
_refine_ls_extinction_method none
_refine_ls_goodness_of_fit_ref 1.072
_refine_ls_hydrogen_treatment constr
_refine_ls_matrix_type full
_refine_ls_number_parameters 107
_refine_ls_number_reflns 1225
_refine_ls_number_restraints 1
_refine_ls_restrained_S_all 1.071
_refine_ls_R_factor_all 0.0555
_refine_ls_R_factor_gt 0.0544
_refine_ls_shift/su_max 0.000
_refine_ls_shift/su_mean 0.000
_refine_ls_structure_factor_coef Fsqd
_refine_ls_weighting_details 'w=1/[\s^2^(Fo^2^)+(0.0997P)^2^+18.4712P] where P=(Fo^2^+2Fc^2^)/3'
_refine_ls_weighting_scheme calc
_refine_ls_wR_factor_gt 0.1406
_refine_ls_wR_factor_ref 0.1421
_reflns_Friedel_coverage 0.799
_reflns_Friedel_fraction_full 0.940
_reflns_Friedel_fraction_max 0.940
_reflns_number_gt 1187
_reflns_number_total 1225
_reflns_threshold_expression 'I > 2\s(I)'
_cod_data_source_file am0c03139_si_001.cif
_cod_data_source_block 20190731zju_gld1_0m_a
_cod_depositor_comments
;

2021-08-30
Z value and formula fixed to values more according to usual
chemical conventions.                 miguel
;
_cod_original_formula_sum 'C44 H16 Ca8 O40'
_cod_original_formula_weight 1505.21
_cod_original_formula_units_Z 2
_cod_database_code 4517518
_shelx_shelxl_version_number 2018/3
_shelx_space_group_comment
;
The symmetry employed for this shelxl refinement is uniquely defined
by the following loop, which should always be used as a source of
symmetry information in preference to the above space-group names.
They are only intended as comments.
;
_shelx_estimated_absorpt_t_min 0.905
_shelx_estimated_absorpt_t_max 0.951

loop_
_space_group_symop_operation_xyz
'x, y, z'
'-x, -y, z'
'-x+1/4, y+1/4, z+1/4'
'x+3/4, -y+3/4, z+1/4'
'x, y+1/2, z+1/2'
'-x, -y+1/2, z+1/2'
'-x+1/4, y+3/4, z+3/4'
'x+3/4, -y+5/4, z+3/4'
'x+1/2, y, z+1/2'
'-x+1/2, -y, z+1/2'
'-x+3/4, y+1/4, z+3/4'
'x+5/4, -y+3/4, z+3/4'
'x+1/2, y+1/2, z'
'-x+1/2, -y+1/2, z'
'-x+3/4, y+3/4, z+1/4'
'x+5/4, -y+5/4, z+1/4'

loop_
_atom_site_label
_atom_site_type_symbol
_atom_site_fract_x
_atom_site_fract_y
_atom_site_fract_z
_atom_site_U_iso_or_equiv
_atom_site_adp_type
_atom_site_occupancy
_atom_site_site_symmetry_order
_atom_site_calc_flag
_atom_site_refinement_flags_posn
_atom_site_refinement_flags_adp
_atom_site_refinement_flags_occupancy
_atom_site_disorder_assembly
_atom_site_disorder_group
Ca1 Ca -0.02612(6) 0.27902(6) 0.0398(2) 0.0144(4) Uani 1 1 d . . . . .
O1 O 0.0683(3) 0.3482(3) 0.0818(6) 0.0259(13) Uani 1 1 d . . . . .
O2 O 0.1942(3) 0.4633(3) 0.0918(6) 0.0196(12) Uani 1 1 d . . . . .
O3 O 0.2113(3) 0.4430(3) 0.4860(6) 0.0206(12) Uani 1 1 d . . . . .
O4 O 0.0919(3) 0.3211(3) 0.4967(6) 0.0261(13) Uani 1 1 d . . . . .
O5 O -0.1070(3) 0.3695(4) 0.0431(10) 0.0403(15) Uani 1 1 d . . . . .
H18B H -0.091664 0.406848 -0.006726 0.060 Uiso 1 1 d R U . . .
H18A H -0.141954 0.355528 -0.006956 0.060 Uiso 1 1 d R U . . .
C1 C 0.1079(4) 0.3719(4) 0.1958(9) 0.0165(15) Uani 1 1 d . . . . .
C2 C 0.1180(4) 0.3610(4) 0.3835(9) 0.0173(15) Uani 1 1 d . . . . .
C3 C 0.1716(4) 0.4141(4) 0.3818(10) 0.0188(16) Uani 1 1 d . . . . .
C4 C 0.1629(4) 0.4241(4) 0.1970(9) 0.0173(16) Uani 1 1 d . . . . .
C6 C 0.250000 0.250000 0.244(7) 0.105(14) Uani 1 2 d S T P A 1
C7 C 0.250000 0.250000 0.411(6) 0.109(12) Uani 1 2 d S T P A 1
C5 C 0.250000 0.250000 0.061(6) 0.109(12) Uani 1 2 d S T P A 1

loop_
_atom_site_aniso_label
_atom_site_aniso_U_11
_atom_site_aniso_U_22
_atom_site_aniso_U_33
_atom_site_aniso_U_23
_atom_site_aniso_U_13
_atom_site_aniso_U_12
Ca1 0.0187(7) 0.0171(7) 0.0075(7) 0.0007(5) -0.0001(5) -0.0005(5)
O1 0.032(3) 0.034(3) 0.011(3) 0.001(2) 0.000(2) -0.014(2)
O2 0.025(3) 0.022(3) 0.011(3) 0.001(2) 0.002(2) -0.008(2)
O3 0.026(3) 0.024(3) 0.012(3) -0.003(2) -0.001(2) -0.008(2)
O4 0.037(3) 0.034(3) 0.008(3) -0.004(2) 0.003(2) -0.012(3)
O5 0.051(3) 0.057(4) 0.014(3) 0.006(3) 0.002(3) 0.026(3)
C1 0.019(4) 0.023(4) 0.008(3) -0.002(3) -0.001(3) -0.002(3)
C2 0.025(4) 0.023(4) 0.004(3) 0.003(3) 0.004(3) 0.002(3)
C3 0.027(4) 0.020(4) 0.009(3) -0.002(3) -0.001(3) -0.001(3)
C4 0.021(4) 0.018(4) 0.013(4) 0.000(3) 0.000(3) 0.000(3)
C6 0.029(9) 0.034(10) 0.25(5) 0.000 0.000 0.002(7)
C7 0.082(18) 0.063(16) 0.18(4) 0.000 0.000 0.034(14)
C5 0.054(11) 0.050(11) 0.22(4) 0.000 0.000 -0.021(9)

loop_
_atom_type_symbol
_atom_type_description
_atom_type_scat_dispersion_real
_atom_type_scat_dispersion_imag
_atom_type_scat_source
C C 0.0033 0.0016 'International Tables Vol C Tables 4.2.6.8 and 6.1.1.4'
H H 0.0000 0.0000 'International Tables Vol C Tables 4.2.6.8 and 6.1.1.4'
Ca Ca 0.2262 0.3064 'International Tables Vol C Tables 4.2.6.8 and 6.1.1.4'
O O 0.0106 0.0060 'International Tables Vol C Tables 4.2.6.8 and 6.1.1.4'

loop_
_geom_angle_atom_site_label_1
_geom_angle_atom_site_label_2
_geom_angle_atom_site_label_3
_geom_angle
_geom_angle_site_symmetry_1
_geom_angle_site_symmetry_3
_geom_angle_publ_flag
O1 Ca1 O4 159.7(2) . 6_554 ?
O1 Ca1 O5 98.9(2) . . ?
O4 Ca1 O5 101.4(2) 6_554 . ?
O1 Ca1 O2 91.85(19) . 4_455 ?
O4 Ca1 O2 92.70(18) 6_554 4_455 ?
O5 Ca1 O2 77.1(2) . 4_455 ?
O1 Ca1 O3 95.63(19) . 4_454 ?
O4 Ca1 O3 88.79(18) 6_554 4_454 ?
O5 Ca1 O3 77.3(2) . 4_454 ?
O2 Ca1 O3 154.15(17) 4_455 4_454 ?
O1 Ca1 O2 80.29(18) . 7_544 ?
O4 Ca1 O2 83.51(18) 6_554 7_544 ?
O5 Ca1 O2 143.0(2) . 7_544 ?
O2 Ca1 O2 139.82(14) 4_455 7_544 ?
O3 Ca1 O2 65.99(16) 4_454 7_544 ?
O1 Ca1 O3 81.89(18) . 7_544 ?
O4 Ca1 O3 81.97(18) 6_554 7_544 ?
O5 Ca1 O3 143.0(2) . 7_544 ?
O2 Ca1 O3 65.92(15) 4_455 7_544 ?
O3 Ca1 O3 139.65(14) 4_454 7_544 ?
O2 Ca1 O3 73.95(15) 7_544 7_544 ?
O1 Ca1 C4 78.0(2) . 7_544 ?
O4 Ca1 C4 82.3(2) 6_554 7_544 ?
O5 Ca1 C4 166.2(3) . 7_544 ?
O2 Ca1 C4 116.31(19) 4_455 7_544 ?
O3 Ca1 C4 89.48(19) 4_454 7_544 ?
O2 Ca1 C4 23.52(18) 7_544 7_544 ?
O3 Ca1 C4 50.46(18) 7_544 7_544 ?
O1 Ca1 C3 78.9(2) . 7_544 ?
O4 Ca1 C3 81.4(2) 6_554 7_544 ?
O5 Ca1 C3 166.1(3) . 7_544 ?
O2 Ca1 C3 89.23(19) 4_455 7_544 ?
O3 Ca1 C3 116.5(2) 4_454 7_544 ?
O2 Ca1 C3 50.61(18) 7_544 7_544 ?
O3 Ca1 C3 23.35(19) 7_544 7_544 ?
C4 Ca1 C3 27.10(17) 7_544 7_544 ?
O1 Ca1 Ca1 79.14(13) . 6 ?
O4 Ca1 Ca1 93.61(13) 6_554 6 ?
O5 Ca1 Ca1 110.8(2) . 6 ?
O2 Ca1 Ca1 34.66(12) 4_455 6 ?
O3 Ca1 Ca1 170.81(14) 4_454 6 ?
O2 Ca1 Ca1 105.45(12) 7_544 6 ?
O3 Ca1 Ca1 32.59(11) 7_544 6 ?
C4 Ca1 Ca1 82.07(14) 7_544 6 ?
C3 Ca1 Ca1 55.32(15) 7_544 6 ?
O1 Ca1 Ca1 94.12(14) . 6_554 ?
O4 Ca1 Ca1 78.26(14) 6_554 6_554 ?
O5 Ca1 Ca1 112.0(2) . 6_554 ?
O2 Ca1 Ca1 168.12(13) 4_455 6_554 ?
O3 Ca1 Ca1 34.95(12) 4_454 6_554 ?
O2 Ca1 Ca1 32.37(11) 7_544 6_554 ?
O3 Ca1 Ca1 104.79(12) 7_544 6_554 ?
C4 Ca1 Ca1 55.30(14) 7_544 6_554 ?
C3 Ca1 Ca1 81.87(15) 7_544 6_554 ?
Ca1 Ca1 Ca1 137.19(6) 6 6_554 ?
O1 Ca1 H18B 85.3 . . ?
O4 Ca1 H18B 114.7 6_554 . ?
O5 Ca1 H18B 17.0 . . ?
O2 Ca1 H18B 87.5 4_455 . ?
O3 Ca1 H18B 68.6 4_454 . ?
O2 Ca1 H18B 130.3 7_544 . ?
O3 Ca1 H18B 149.9 7_544 . ?
C4 Ca1 H18B 151.0 7_544 . ?
C3 Ca1 H18B 163.7 7_544 . ?
Ca1 Ca1 H18B 118.0 6 . ?
Ca1 Ca1 H18B 103.2 6_554 . ?
O1 Ca1 H18A 114.4 . . ?
O4 Ca1 H18A 85.8 6_554 . ?
O5 Ca1 H18A 16.7 . . ?
O2 Ca1 H18A 83.5 4_455 . ?
O3 Ca1 H18A 70.8 4_454 . ?
O2 Ca1 H18A 135.6 7_544 . ?
O3 Ca1 H18A 146.3 7_544 . ?
C4 Ca1 H18A 157.2 7_544 . ?
C3 Ca1 H18A 165.0 7_544 . ?
Ca1 Ca1 H18A 118.2 6 . ?
Ca1 Ca1 H18A 103.2 6_554 . ?
H18B Ca1 H18A 29.3 . . ?
C1 O1 Ca1 143.7(4) . . ?
C4 O2 Ca1 141.1(5) . 12_454 ?
C4 O2 Ca1 102.5(4) . 3 ?
Ca1 O2 Ca1 112.97(19) 12_454 3 ?
C3 O3 Ca1 141.5(5) . 12_455 ?
C3 O3 Ca1 102.4(4) . 3 ?
Ca1 O3 Ca1 112.46(19) 12_455 3 ?
C2 O4 Ca1 144.6(5) . 6 ?
Ca1 O5 H18B 109.9 . . ?
Ca1 O5 H18A 110.1 . . ?
H18B O5 H18A 110.4 . . ?
O1 C1 C2 136.0(7) . . ?
O1 C1 C4 134.9(6) . . ?
C2 C1 C4 89.0(6) . . ?
O4 C2 C3 135.5(7) . . ?
O4 C2 C1 134.6(7) . . ?
C3 C2 C1 89.9(6) . . ?
O3 C3 C4 130.6(7) . . ?
O3 C3 C2 138.8(7) . . ?
C4 C3 C2 90.5(6) . . ?
O3 C3 Ca1 54.2(4) . 3 ?
C4 C3 Ca1 76.4(4) . 3 ?
C2 C3 Ca1 166.9(5) . 3 ?
O2 C4 C3 130.4(7) . . ?
O2 C4 C1 139.0(7) . . ?
C3 C4 C1 90.5(6) . . ?
O2 C4 Ca1 54.0(3) . 3 ?
C3 C4 Ca1 76.5(4) . 3 ?
C1 C4 Ca1 166.9(5) . 3 ?
C7 C6 C5 180.000(16) . . ?

loop_
_geom_bond_atom_site_label_1
_geom_bond_atom_site_label_2
_geom_bond_distance
_geom_bond_site_symmetry_2
_geom_bond_publ_flag
Ca1 O1 2.306(5) . ?
Ca1 O4 2.308(5) 6_554 ?
Ca1 O5 2.336(6) . ?
Ca1 O2 2.395(5) 4_455 ?
Ca1 O3 2.401(5) 4_454 ?
Ca1 O2 2.544(5) 7_544 ?
Ca1 O3 2.553(5) 7_544 ?
Ca1 C4 3.072(7) 7_544 ?
Ca1 C3 3.073(8) 7_544 ?
Ca1 Ca1 4.1191(12) 6 ?
Ca1 Ca1 4.1192(11) 6_554 ?
Ca1 H18B 2.7465 . ?
Ca1 H18A 2.7379 . ?
O1 C1 1.258(9) . ?
O2 C4 1.256(9) . ?
O3 C3 1.247(9) . ?
O4 C2 1.258(9) . ?
O5 H18B 0.8530 . ?
O5 H18A 0.8364 . ?
C1 C2 1.468(9) . ?
C1 C4 1.468(10) . ?
C2 C3 1.458(10) . ?
C3 C4 1.440(9) . ?
C6 C7 1.28(5) . ?
C6 C5 1.40(6) . ?

loop_
_geom_torsion_atom_site_label_1
_geom_torsion_atom_site_label_2
_geom_torsion_atom_site_label_3
_geom_torsion_atom_site_label_4
_geom_torsion
_geom_torsion_site_symmetry_1
_geom_torsion_site_symmetry_2
_geom_torsion_site_symmetry_3
_geom_torsion_site_symmetry_4
_geom_torsion_publ_flag
Ca1 O1 C1 C2 7.0(16) . . . . ?
Ca1 O1 C1 C4 -171.1(6) . . . . ?
Ca1 O4 C2 C3 -162.7(6) 6 . . . ?
Ca1 O4 C2 C1 15.5(16) 6 . . . ?
O1 C1 C2 O4 3.7(17) . . . . ?
C4 C1 C2 O4 -177.7(9) . . . . ?
O1 C1 C2 C3 -177.6(9) . . . . ?
C4 C1 C2 C3 1.0(6) . . . . ?
Ca1 O3 C3 C4 155.4(6) 12_455 . . . ?
Ca1 O3 C3 C4 0.6(10) 3 . . . ?
Ca1 O3 C3 C2 -24.4(16) 12_455 . . . ?
Ca1 O3 C3 C2 -179.2(9) 3 . . . ?
Ca1 O3 C3 Ca1 154.8(9) 12_455 . . 3 ?
O4 C2 C3 O3 -2.5(17) . . . . ?
C1 C2 C3 O3 178.8(10) . . . . ?
O4 C2 C3 C4 177.6(9) . . . . ?
C1 C2 C3 C4 -1.1(7) . . . . ?
O4 C2 C3 Ca1 -179.7(17) . . . 3 ?
C1 C2 C3 Ca1 2(3) . . . 3 ?
Ca1 O2 C4 C3 152.9(6) 12_454 . . . ?
Ca1 O2 C4 C3 -3.0(10) 3 . . . ?
Ca1 O2 C4 C1 -25.9(16) 12_454 . . . ?
Ca1 O2 C4 C1 178.2(9) 3 . . . ?
Ca1 O2 C4 Ca1 155.9(8) 12_454 . . 3 ?
O3 C3 C4 O2 1.9(15) . . . . ?
C2 C3 C4 O2 -178.2(8) . . . . ?
Ca1 C3 C4 O2 2.5(8) 3 . . . ?
O3 C3 C4 C1 -178.8(8) . . . . ?
C2 C3 C4 C1 1.1(7) . . . . ?
Ca1 C3 C4 C1 -178.3(5) 3 . . . ?
O3 C3 C4 Ca1 -0.5(8) . . . 3 ?
C2 C3 C4 Ca1 179.4(5) . . . 3 ?
O1 C1 C4 O2 -3.3(17) . . . . ?
C2 C1 C4 O2 178.0(9) . . . . ?
O1 C1 C4 C3 177.6(9) . . . . ?
C2 C1 C4 C3 -1.1(7) . . . . ?
O1 C1 C4 Ca1 170.3(17) . . . 3 ?
C2 C1 C4 Ca1 -8(3) . . . 3 ?
